data_4133009
loop_
_publ_author_name
'Lin, Furong'
'Yu, Jing-Lu'
'Shen, Yunjun'
'Zhang, Shuo-Qing'
'Spingler, Bernhard'
'Liu, Jiyong'
'Hong, Xin'
'Duttwyler, Simon'

_publ_section_title
;
 Palladium-Catalyzed Selective Five-Fold Cascade Arylation of the
 12-Vertex Monocarborane Anion by B-H Activation.
;
_journal_issue 42
_journal_name_full 'Journal of the American Chemical Society'
_journal_page_first 13798
_journal_page_last 13807
_journal_paper_doi 10.1021/jacs.8b07872
_journal_volume 140
_journal_year 2018
_chemical_absolute_configuration rmad
_chemical_formula_moiety '2(C31 H22 B11 Cl10), 2(C8 H20 N), C H2 Cl2'
_chemical_formula_sum 'C79 H86 B22 Cl22 N2'
_chemical_formula_weight 2081.21
_space_group_crystal_system orthorhombic
_space_group_IT_number 19
_space_group_name_Hall 'P 2ac 2ab'
_space_group_name_H-M_alt 'P 21 21 21'
_atom_sites_solution_hydrogens geom
_atom_sites_solution_primary direct
_audit_creation_date 2017-09-28
_audit_creation_method
;
Olex2 1.2
(compiled 2017.03.28 svn.r3405 for OlexSys, GUI svn.r5381)
;
_cell_angle_alpha 90
_cell_angle_beta 90
_cell_angle_gamma 90
_cell_formula_units_Z 2
_cell_length_a 14.6290(5)
_cell_length_b 14.9866(5)
_cell_length_c 22.4078(7)
_cell_measurement_reflns_used 9591
_cell_measurement_temperature 150.0
_cell_measurement_theta_max 29.2910
_cell_measurement_theta_min 2.8605
_cell_volume 4912.7(3)
_computing_cell_refinement
;
CrysAlisPro, Agilent Technologies,
Version 1.171.35.11 (release 16-05-2011 CrysAlis171 .NET)
(compiled May 16 2011,17:55:39)
;
_computing_data_collection
;
CrysAlisPro, Agilent Technologies,
Version 1.171.35.11 (release 16-05-2011 CrysAlis171 .NET)
(compiled May 16 2011,17:55:39)
;
_computing_data_reduction
;
CrysAlisPro, Agilent Technologies,
Version 1.171.35.11 (release 16-05-2011 CrysAlis171 .NET)
(compiled May 16 2011,17:55:39)
;
_computing_molecular_graphics 'Olex2 (Dolomanov et al., 2009)'
_computing_publication_material 'Olex2 (Dolomanov et al., 2009)'
_computing_structure_refinement 'ShelXL (Sheldrick, 2015)'
_computing_structure_solution 'ShelXS (Sheldrick, 2008)'
_diffrn_ambient_temperature 150.0
_diffrn_detector_area_resol_mean 10.3592
_diffrn_measured_fraction_theta_full 0.989
_diffrn_measured_fraction_theta_max 0.989
_diffrn_measurement_details
;
#__ type_ start__ end____ width___ exp.time_
  1 omega  -32.00   19.00   1.0000    8.0000
omega____ theta____ kappa____ phi______ frames
    -       11.7808  106.0000  134.0000 51

#__ type_ start__ end____ width___ exp.time_
  2 omega  -64.00   38.00   1.0000    8.0000
omega____ theta____ kappa____ phi______ frames
    -       11.7808  -38.0000  150.0000 102

#__ type_ start__ end____ width___ exp.time_
  3 omega  -64.00   38.00   1.0000    8.0000
omega____ theta____ kappa____ phi______ frames
    -       11.7808  -38.0000 -120.0000 102

#__ type_ start__ end____ width___ exp.time_
  4 omega    3.00   54.00   1.0000    8.0000
omega____ theta____ kappa____ phi______ frames
    -       11.7808 -106.0000   45.0000 51
;
_diffrn_measurement_device_type 'Xcalibur, Atlas, Gemini ultra'
_diffrn_measurement_method '\w scans'
_diffrn_orient_matrix_UB_11 -0.0478526000
_diffrn_orient_matrix_UB_12 -0.0061807000
_diffrn_orient_matrix_UB_13 -0.0029735000
_diffrn_orient_matrix_UB_21 0.0027565000
_diffrn_orient_matrix_UB_22 0.0124271000
_diffrn_orient_matrix_UB_23 -0.0304872000
_diffrn_orient_matrix_UB_31 0.0072991000
_diffrn_orient_matrix_UB_32 -0.0452521000
_diffrn_orient_matrix_UB_33 -0.0079731000
_diffrn_radiation_monochromator graphite
_diffrn_radiation_type MoK\a
_diffrn_radiation_wavelength 0.71073
_diffrn_reflns_av_R_equivalents 0.0445
_diffrn_reflns_av_unetI/netI 0.0422
_diffrn_reflns_Laue_measured_fraction_full 0.989
_diffrn_reflns_Laue_measured_fraction_max 0.989
_diffrn_reflns_limit_h_max 17
_diffrn_reflns_limit_h_min -13
_diffrn_reflns_limit_k_max 18
_diffrn_reflns_limit_k_min -18
_diffrn_reflns_limit_l_max 26
_diffrn_reflns_limit_l_min -26
_diffrn_reflns_number 33238
_diffrn_reflns_point_group_measured_fraction_full 0.993
_diffrn_reflns_point_group_measured_fraction_max 0.993
_diffrn_reflns_theta_full 25.242
_diffrn_reflns_theta_max 25.347
_diffrn_reflns_theta_min 3.054
_diffrn_source 'Enhance (Mo) X-ray Source'
_exptl_absorpt_coefficient_mu 0.654
_exptl_absorpt_correction_T_max 1.00000
_exptl_absorpt_correction_T_min 0.89628
_exptl_absorpt_correction_type multi-scan
_exptl_absorpt_process_details
;
CrysAlisPro, Agilent Technologies,
Version 1.171.35.11 (release 16-05-2011 CrysAlis171 .NET)
(compiled May 16 2011,17:55:39)
Empirical absorption correction using spherical harmonics,
 implemented in SCALE3 ABSPACK scaling algorithm.
;
_exptl_crystal_colour colourless
_exptl_crystal_colour_primary colourless
_exptl_crystal_density_diffrn 1.407
_exptl_crystal_description block
_exptl_crystal_F_000 2116
_exptl_crystal_size_max 0.49
_exptl_crystal_size_mid 0.46
_exptl_crystal_size_min 0.28
_refine_diff_density_max 0.832
_refine_diff_density_min -0.584
_refine_diff_density_rms 0.082
_refine_ls_abs_structure_details
;
 Flack x determined using 3038 quotients [(I+)-(I-)]/[(I+)+(I-)]
 (Parsons, Flack and Wagner, Acta Cryst. B69 (2013) 249-259).
;
_refine_ls_abs_structure_Flack 0.03(2)
_refine_ls_extinction_method none
_refine_ls_goodness_of_fit_ref 1.062
_refine_ls_hydrogen_treatment constr
_refine_ls_matrix_type full
_refine_ls_number_parameters 611
_refine_ls_number_reflns 8913
_refine_ls_number_restraints 0
_refine_ls_restrained_S_all 1.062
_refine_ls_R_factor_all 0.0712
_refine_ls_R_factor_gt 0.0609
_refine_ls_shift/su_max 0.001
_refine_ls_shift/su_mean 0.000
_refine_ls_structure_factor_coef Fsqd
_refine_ls_weighting_details 'w=1/[\s^2^(Fo^2^)+(0.0994P)^2^+4.3400P] where P=(Fo^2^+2Fc^2^)/3'
_refine_ls_weighting_scheme calc
_refine_ls_wR_factor_gt 0.1600
_refine_ls_wR_factor_ref 0.1712
_reflns_Friedel_coverage 0.810
_reflns_Friedel_fraction_full 0.997
_reflns_Friedel_fraction_max 0.997
_reflns_number_gt 7831
_reflns_number_total 8913
_reflns_threshold_expression 'I > 2\s(I)'
_cod_data_source_file ja8b07872_si_006.cif
_cod_data_source_block 170928_lfr_0421
_cod_original_cell_volume 4912.6(3)
_cod_database_code 4133009
_shelx_shelxl_version_number 2016/6
_chemical_oxdiff_formula 'c h n o b cl'
_shelx_space_group_comment
;
The symmetry employed for this shelxl refinement is uniquely defined
by the following loop, which should always be used as a source of
symmetry information in preference to the above space-group names.
They are only intended as comments.
;
_shelx_estimated_absorpt_t_max 0.838
_shelx_estimated_absorpt_t_min 0.740
_reflns_odcompleteness_completeness 99.68
_reflns_odcompleteness_iscentric 1
_reflns_odcompleteness_theta 26.32
_olex2_refinement_description
;
1. Fixed Uiso
 At 1.2 times of:
  All B(H) groups, All C(H) groups, All C(H,H) groups
 At 1.5 times of:
  All C(H,H,H) groups
2. Others
 Sof(Cl3A)=1-FVAR(1)
 Sof(Cl3)=FVAR(1)
 Sof(Cl6A)=1-FVAR(2)
 Sof(Cl6)=FVAR(2)
 Sof(Cl)=1-FVAR(3)
 Sof(Cl10)=FVAR(3)
 Fixed Sof: Cl11(0.5) Cl12(0.5) C40(0.5) H40A(0.5) H40B(0.5)
3.a Secondary CH2 refined with riding coordinates:
 C36(H36A,H36B), C38(H38A,H38B), C34(H34A,H34B), C32(H32A,H32B), C40(H40A,H40B)
3.b Aromatic/amide H refined with riding coordinates:
 C27(H27), C23(H23), C21(H21), C7(H7), C25(H25), C3(H3), C5(H5), C15(H15),
 C31(H31), C13(H13), C17(H17), C19(H19), C29(H29), C9(H9A), C11(H11A)
3.c Idealised Me refined as rotating group:
 C37(H37A,H37B,H37C), C39(H39A,H39B,H39C), C33(H33A,H33B,H33C), C35(H35A,H35B,
 H35C)
3.d Boron cage BH refined with riding coordinates:
 C1(H1), B10(H10), B6(H6), B11(H11), B8(H8), B7(H7A), B9(H9)
;
_olex2_submission_special_instructions 'No special instructions were received'

loop_
_space_group_symop_operation_xyz
'x, y, z'
'-x+1/2, -y, z+1/2'
'x+1/2, -y+1/2, -z'
'-x, y+1/2, -z+1/2'

loop_
_atom_site_label
_atom_site_type_symbol
_atom_site_fract_x
_atom_site_fract_y
_atom_site_fract_z
_atom_site_U_iso_or_equiv
_atom_site_adp_type
_atom_site_occupancy
_atom_site_site_symmetry_order
_atom_site_calc_flag
_atom_site_refinement_flags_posn
_atom_site_refinement_flags_occupancy
_atom_site_disorder_assembly
_atom_site_disorder_group
Cl7 Cl 0.71306(12) 0.15708(11) 0.07841(8) 0.0441(4) Uani 1 1 d . . . .
Cl1 Cl 0.52686(11) 0.65788(11) 0.05309(9) 0.0473(4) Uani 1 1 d . . . .
Cl8 Cl 1.05379(13) 0.08980(11) -0.00027(9) 0.0500(5) Uani 1 1 d . . . .
Cl2 Cl 0.79303(14) 0.90348(11) 0.04575(9) 0.0524(5) Uani 1 1 d . . . .
Cl9 Cl 0.65572(13) 0.48333(18) 0.17408(8) 0.0598(6) Uani 1 1 d . . . .
Cl4 Cl 0.69850(16) 0.73408(14) -0.29601(9) 0.0612(6) Uani 1 1 d . . . .
Cl5 Cl 0.54840(17) 0.2350(2) -0.14403(13) 0.0948(11) Uani 1 1 d . . . .
Cl10 Cl 0.9997(4) 0.5886(9) 0.2136(2) 0.084(3) Uani 0.74(2) 1 d . P A 1
Cl3 Cl 0.4616(3) 0.5829(14) -0.1483(4) 0.084(5) Uani 0.67(3) 1 d . P B 1
Cl6 Cl 0.7908(13) 0.2512(15) -0.3187(4) 0.078(5) Uani 0.60(4) 1 d . P C 1
C27 C 0.7853(4) 0.4833(4) 0.0887(2) 0.0253(11) Uani 1 1 d . . . .
H27 H 0.738022 0.464543 0.062520 0.030 Uiso 1 1 calc R . . .
C1 C 0.8134(4) 0.4740(3) -0.0562(2) 0.0198(10) Uani 1 1 d . . . .
H1 H 0.743658 0.454148 -0.040328 0.024 Uiso 1 1 calc R . . .
B5 B 0.8955(4) 0.4962(4) -0.0024(3) 0.0203(12) Uani 1 1 d . . . .
C2 C 0.7795(4) 0.6524(3) -0.0152(2) 0.0221(11) Uani 1 1 d . . . .
C24 C 0.9603(4) 0.1612(4) 0.0065(3) 0.0315(13) Uani 1 1 d . . . .
B1 B 0.8453(4) 0.5834(4) -0.0473(3) 0.0207(12) Uani 1 1 d . . . .
B10 B 0.9999(4) 0.4646(4) -0.0370(3) 0.0218(12) Uani 1 1 d . . . .
H10 H 1.059494 0.440584 -0.010035 0.026 Uiso 1 1 calc R . . .
B2 B 0.8198(5) 0.5392(4) -0.1193(3) 0.0257(13) Uani 1 1 d . . . .
B4 B 0.9007(4) 0.3976(4) -0.0477(3) 0.0203(12) Uani 1 1 d . . . .
C23 C 0.8848(5) 0.1334(4) 0.0380(3) 0.0335(14) Uani 1 1 d . . . .
H23 H 0.883394 0.076927 0.057216 0.040 Uiso 1 1 calc R . . .
C6 C 0.7542(5) 0.7963(4) 0.0285(3) 0.0323(14) Uani 1 1 d . . . .
C4 C 0.6361(4) 0.6904(4) 0.0310(3) 0.0277(12) Uani 1 1 d . . . .
C21 C 0.8127(4) 0.2743(4) 0.0134(2) 0.0252(12) Uani 1 1 d . . . .
H21 H 0.760648 0.312115 0.015855 0.030 Uiso 1 1 calc R . . .
B6 B 0.9658(4) 0.5788(4) -0.0372(3) 0.0237(12) Uani 1 1 d . . . .
H6 H 1.002897 0.630228 -0.010228 0.028 Uiso 1 1 calc R . . .
C7 C 0.8104(4) 0.7368(4) -0.0006(3) 0.0269(12) Uani 1 1 d . . . .
H7 H 0.870979 0.753844 -0.010761 0.032 Uiso 1 1 calc R . . .
C28 C 0.7672(4) 0.4983(4) 0.1485(3) 0.0327(13) Uani 1 1 d . . . .
B11 B 1.0149(4) 0.5313(4) -0.1023(3) 0.0239(13) Uani 1 1 d . . . .
H11 H 1.084565 0.550725 -0.118319 0.029 Uiso 1 1 calc R . . .
C25 C 0.9647(4) 0.2446(4) -0.0207(3) 0.0280(12) Uani 1 1 d . . . .
H25 H 1.018309 0.262268 -0.041528 0.034 Uiso 1 1 calc R . . .
C3 C 0.6902(4) 0.6298(3) 0.0015(2) 0.0257(12) Uani 1 1 d . . . .
H3 H 0.666828 0.572207 -0.007707 0.031 Uiso 1 1 calc R . . .
B8 B 0.9248(4) 0.5069(5) -0.1527(3) 0.0254(13) Uani 1 1 d . . . .
H8 H 0.935123 0.510439 -0.202143 0.030 Uiso 1 1 calc R . . .
C5 C 0.6662(4) 0.7754(4) 0.0453(2) 0.0280(12) Uani 1 1 d . . . .
H5 H 0.628271 0.816983 0.065628 0.034 Uiso 1 1 calc R . . .
C15 C 0.7074(5) 0.3248(5) -0.1351(3) 0.0414(16) Uani 1 1 d . . . .
H15 H 0.686245 0.342152 -0.096711 0.050 Uiso 1 1 calc R . . .
C20 C 0.8892(4) 0.3025(3) -0.0173(2) 0.0220(11) Uani 1 1 d . . . .
C26 C 0.8726(4) 0.4961(4) 0.0678(3) 0.0303(13) Uani 1 1 d . . . .
C14 C 0.7925(4) 0.3555(4) -0.1555(2) 0.0273(12) Uani 1 1 d . . . .
C12 C 0.6769(5) 0.6638(5) -0.2360(3) 0.0442(17) Uani 1 1 d . . . .
C31 C 0.9399(5) 0.5250(6) 0.1062(3) 0.050(2) Uani 1 1 d . . . .
H31 H 1.000075 0.535953 0.092043 0.060 Uiso 1 1 calc R . . .
B7 B 0.9195(4) 0.6052(4) -0.1084(3) 0.0255(13) Uani 1 1 d . . . .
H7A H 0.926095 0.673474 -0.128274 0.031 Uiso 1 1 calc R . . .
C13 C 0.7493(5) 0.6302(4) -0.2035(3) 0.0305(13) Uani 1 1 d . . . .
H13 H 0.810152 0.645816 -0.213968 0.037 Uiso 1 1 calc R . . .
C8 C 0.7331(4) 0.5731(4) -0.1550(2) 0.0277(13) Uani 1 1 d . . . .
C22 C 0.8112(4) 0.1907(4) 0.0407(3) 0.0311(13) Uani 1 1 d . . . .
C16 C 0.6545(5) 0.2702(5) -0.1697(3) 0.0465(17) Uani 1 1 d . . . .
C17 C 0.6825(6) 0.2416(5) -0.2257(3) 0.0487(19) Uani 1 1 d . . . .
H17 H 0.645506 0.204022 -0.249842 0.058 Uiso 1 1 calc R . . .
B3 B 0.8532(4) 0.4235(4) -0.1197(3) 0.0243(13) Uani 1 1 d . . . .
B9 B 0.9739(4) 0.4193(4) -0.1090(3) 0.0251(13) Uani 1 1 d . . . .
H9 H 1.016144 0.365099 -0.129600 0.030 Uiso 1 1 calc R . . .
C19 C 0.8208(6) 0.3262(5) -0.2106(3) 0.0471(18) Uani 1 1 d . . . .
H19 H 0.878576 0.344320 -0.225769 0.057 Uiso 1 1 calc R . . .
C10 C 0.5732(5) 0.5908(9) -0.1736(4) 0.079(4) Uani 1 1 d . . . .
C29 C 0.8328(5) 0.5242(6) 0.1883(3) 0.052(2) Uani 1 1 d . . . .
H29 H 0.819620 0.532164 0.229441 0.062 Uiso 1 1 calc R . . .
C9 C 0.6440(5) 0.5531(6) -0.1415(3) 0.051(2) Uani 1 1 d . . . .
H9A H 0.630813 0.512993 -0.109774 0.061 Uiso 1 1 calc R . . .
C18 C 0.7658(7) 0.2705(6) -0.2441(3) 0.057(2) Uani 1 1 d . . . .
C11 C 0.5881(6) 0.6460(8) -0.2206(4) 0.069(3) Uani 1 1 d . . . .
H11A H 0.538652 0.671402 -0.242206 0.083 Uiso 1 1 calc R . . .
C30 C 0.9185(6) 0.5379(8) 0.1655(3) 0.070(3) Uani 1 1 d . . . .
N1 N 0.8131(6) 0.9734(6) -0.1586(4) 0.078(3) Uani 1 1 d . . D 1
C36 C 0.7366(8) 1.0366(7) -0.1506(5) 0.074(3) Uani 1 1 d . . D 1
H36A H 0.679717 1.007955 -0.165022 0.089 Uiso 1 1 calc R . D 1
H36B H 0.747860 1.089698 -0.175825 0.089 Uiso 1 1 calc R . D 1
C37 C 0.7224(11) 1.0664(9) -0.0880(5) 0.100(4) Uani 1 1 d . . D 1
H37A H 0.662301 1.094788 -0.084446 0.151 Uiso 1 1 calc GR . D 1
H37B H 0.770104 1.109217 -0.077087 0.151 Uiso 1 1 calc GR . D 1
H37C H 0.725351 1.014681 -0.061298 0.151 Uiso 1 1 calc GR . D 1
C38 C 0.9019(9) 1.0167(8) -0.1388(8) 0.108(5) Uani 1 1 d . . D 1
H38A H 0.899580 1.023315 -0.094850 0.130 Uiso 1 1 calc R . D 1
H38B H 0.952188 0.974702 -0.147897 0.130 Uiso 1 1 calc R . D 1
C34 C 0.7980(8) 0.8888(7) -0.1186(5) 0.078(3) Uani 1 1 d . . D 1
H34A H 0.847719 0.845790 -0.126875 0.093 Uiso 1 1 calc R . D 1
H34B H 0.803034 0.906796 -0.076262 0.093 Uiso 1 1 calc R . D 1
C39 C 0.9273(9) 1.1065(11) -0.1649(6) 0.104(4) Uani 1 1 d . . D 1
H39A H 0.917540 1.105598 -0.208122 0.156 Uiso 1 1 calc GR . D 1
H39B H 0.991747 1.119143 -0.156435 0.156 Uiso 1 1 calc GR . D 1
H39C H 0.889037 1.153021 -0.146898 0.156 Uiso 1 1 calc GR . D 1
C32 C 0.8178(11) 0.9556(12) -0.2183(6) 0.122(5) Uani 1 1 d . . D 1
H32A H 0.831915 1.011343 -0.240146 0.146 Uiso 1 1 calc R . D 1
H32B H 0.757583 0.933808 -0.232270 0.146 Uiso 1 1 calc R . D 1
C33 C 0.8997(13) 0.8772(13) -0.2341(9) 0.180(11) Uani 1 1 d . . D 1
H33A H 0.894089 0.858635 -0.275872 0.270 Uiso 1 1 calc GR . D 1
H33B H 0.891314 0.825316 -0.208043 0.270 Uiso 1 1 calc GR . D 1
H33C H 0.960446 0.902849 -0.227401 0.270 Uiso 1 1 calc GR . D 1
C35 C 0.7090(8) 0.8427(7) -0.1273(5) 0.078(3) Uani 1 1 d . . D 1
H35A H 0.700391 0.829356 -0.169700 0.116 Uiso 1 1 calc GR . D 1
H35B H 0.659309 0.881358 -0.113382 0.116 Uiso 1 1 calc GR . D 1
H35C H 0.708609 0.786991 -0.104362 0.116 Uiso 1 1 calc GR . D 1
Cl11 Cl 0.6242(7) 0.8078(7) -0.1168(4) 0.139(3) Uani 0.5 1 d . P E 2
Cl12 Cl 0.4354(8) 0.7696(7) -0.1462(6) 0.155(4) Uani 0.5 1 d . P E 2
C40 C 0.525(3) 0.739(3) -0.0989(17) 0.161(16) Uani 0.5 1 d . P E 2
H40A H 0.540146 0.674725 -0.104741 0.193 Uiso 0.5 1 calc R P E 2
H40B H 0.507123 0.747481 -0.056735 0.193 Uiso 0.5 1 calc R P E 2
Cl3A Cl 0.4592(6) 0.5261(17) -0.1628(5) 0.057(4) Uani 0.33(3) 1 d . P B 2
Cl6A Cl 0.8255(15) 0.2109(15) -0.3049(8) 0.073(5) Uani 0.40(4) 1 d . P C 2
Cl Cl 1.0183(8) 0.522(2) 0.2161(4) 0.060(7) Uani 0.26(2) 1 d . P A 2

loop_
_atom_site_aniso_label
_atom_site_aniso_U_11
_atom_site_aniso_U_22
_atom_site_aniso_U_33
_atom_site_aniso_U_23
_atom_site_aniso_U_13
_atom_site_aniso_U_12
Cl7 0.0378(9) 0.0445(8) 0.0500(9) 0.0069(7) 0.0041(7) -0.0160(7)
Cl1 0.0281(8) 0.0406(8) 0.0730(12) 0.0018(8) 0.0190(8) 0.0079(7)
Cl8 0.0444(10) 0.0352(8) 0.0705(12) 0.0029(8) -0.0065(9) 0.0197(7)
Cl2 0.0583(11) 0.0277(7) 0.0714(12) -0.0137(8) -0.0058(10) -0.0054(8)
Cl9 0.0306(9) 0.1181(18) 0.0306(8) 0.0059(10) 0.0109(7) 0.0007(10)
Cl4 0.0728(14) 0.0649(12) 0.0457(10) 0.0268(9) -0.0177(10) 0.0041(11)
Cl5 0.0437(13) 0.146(2) 0.0948(18) -0.0693(19) 0.0140(12) -0.0446(15)
Cl10 0.063(2) 0.157(9) 0.0329(17) -0.032(3) 0.0019(14) -0.053(4)
Cl3 0.0257(18) 0.166(12) 0.060(3) 0.046(5) 0.0107(17) 0.030(3)
Cl6 0.109(7) 0.094(9) 0.032(2) -0.031(4) 0.019(3) -0.036(7)
C27 0.021(3) 0.030(3) 0.025(3) 0.001(2) -0.003(2) -0.001(2)
C1 0.018(3) 0.025(2) 0.016(2) -0.003(2) 0.000(2) 0.004(2)
B5 0.016(3) 0.023(3) 0.022(3) -0.001(2) -0.005(2) 0.000(2)
C2 0.023(3) 0.024(2) 0.019(2) 0.005(2) 0.001(2) 0.002(2)
C24 0.032(3) 0.025(3) 0.037(3) -0.004(3) -0.010(3) 0.007(2)
B1 0.019(3) 0.023(3) 0.020(3) 0.004(2) 0.000(2) -0.002(2)
B10 0.016(3) 0.029(3) 0.020(3) -0.001(2) 0.002(2) 0.003(2)
B2 0.022(3) 0.033(3) 0.022(3) 0.001(3) 0.004(2) 0.005(3)
B4 0.016(3) 0.027(3) 0.018(3) -0.004(2) -0.001(2) 0.005(2)
C23 0.041(4) 0.022(3) 0.038(3) 0.004(2) -0.015(3) -0.008(2)
C6 0.039(4) 0.022(3) 0.036(3) -0.001(2) -0.010(3) 0.005(2)
C4 0.026(3) 0.025(3) 0.031(3) 0.002(2) 0.003(2) 0.005(2)
C21 0.024(3) 0.024(3) 0.027(3) -0.003(2) -0.003(2) -0.001(2)
B6 0.021(3) 0.029(3) 0.022(3) 0.003(2) 0.006(2) -0.001(2)
C7 0.021(3) 0.028(3) 0.031(3) 0.001(2) -0.002(2) 0.000(2)
C28 0.023(3) 0.045(3) 0.030(3) -0.002(3) 0.004(2) -0.003(3)
B11 0.022(3) 0.030(3) 0.019(3) 0.004(2) 0.005(2) -0.002(2)
C25 0.026(3) 0.028(3) 0.030(3) 0.001(2) -0.001(2) 0.002(2)
C3 0.027(3) 0.020(2) 0.030(3) 0.001(2) 0.000(2) 0.002(2)
B8 0.022(3) 0.038(3) 0.016(3) 0.002(3) 0.003(2) 0.004(3)
C5 0.031(3) 0.032(3) 0.021(3) -0.002(2) -0.005(2) 0.011(2)
C15 0.029(3) 0.062(4) 0.033(3) -0.022(3) 0.003(3) -0.006(3)
C20 0.024(3) 0.020(2) 0.022(3) -0.005(2) -0.005(2) 0.002(2)
C26 0.016(3) 0.029(3) 0.045(3) -0.019(3) -0.001(3) 0.000(2)
C14 0.030(3) 0.031(3) 0.022(2) -0.004(2) -0.002(2) 0.009(2)
C12 0.050(5) 0.050(4) 0.033(3) 0.012(3) -0.010(3) 0.015(3)
C31 0.030(4) 0.095(6) 0.025(3) -0.006(3) 0.003(3) -0.027(4)
B7 0.025(3) 0.028(3) 0.024(3) 0.002(3) 0.006(3) 0.002(2)
C13 0.035(3) 0.033(3) 0.023(3) -0.002(2) -0.004(3) 0.006(3)
C8 0.027(3) 0.036(3) 0.020(3) -0.001(2) 0.000(2) 0.009(2)
C22 0.029(3) 0.025(3) 0.038(3) -0.002(2) -0.003(3) -0.011(2)
C16 0.031(4) 0.059(4) 0.050(4) -0.014(4) -0.009(3) -0.006(3)
C17 0.062(5) 0.052(4) 0.032(3) -0.014(3) -0.014(3) -0.015(4)
B3 0.021(3) 0.033(3) 0.019(3) -0.002(2) 0.000(2) 0.004(3)
B9 0.023(3) 0.037(3) 0.015(3) -0.003(2) 0.004(2) 0.001(3)
C19 0.055(5) 0.053(4) 0.034(3) -0.012(3) 0.015(3) -0.018(3)
C10 0.027(4) 0.172(11) 0.037(4) 0.032(6) 0.006(3) 0.022(6)
C29 0.048(4) 0.090(6) 0.016(3) -0.008(3) 0.008(3) -0.023(4)
C9 0.035(4) 0.092(6) 0.026(3) 0.022(4) 0.001(3) 0.013(4)
C18 0.085(7) 0.059(4) 0.028(3) -0.019(3) 0.012(4) -0.020(4)
C11 0.034(4) 0.131(8) 0.042(4) 0.028(5) -0.004(3) 0.035(5)
C30 0.044(5) 0.137(9) 0.028(4) -0.017(4) 0.001(3) -0.037(5)
N1 0.064(5) 0.078(5) 0.092(6) -0.027(5) -0.028(5) 0.025(4)
C36 0.075(7) 0.070(6) 0.079(6) 0.002(5) -0.022(5) 0.012(5)
C37 0.126(11) 0.096(8) 0.080(7) -0.004(6) -0.007(7) 0.007(8)
C38 0.085(8) 0.062(6) 0.177(14) -0.036(8) -0.059(9) 0.015(6)
C34 0.077(7) 0.079(6) 0.077(6) 0.005(5) 0.002(5) 0.023(6)
C39 0.071(8) 0.139(12) 0.102(9) 0.007(8) -0.005(7) 0.018(8)
C32 0.116(11) 0.152(13) 0.097(9) 0.045(9) 0.051(8) 0.018(10)
C33 0.161(16) 0.176(16) 0.202(19) -0.138(16) 0.125(15) -0.090(14)
C35 0.069(7) 0.070(6) 0.093(7) 0.007(5) -0.019(6) -0.002(5)
Cl11 0.128(7) 0.163(8) 0.125(6) 0.023(6) -0.008(5) 0.013(6)
Cl12 0.165(9) 0.120(6) 0.179(9) -0.017(6) -0.023(8) 0.006(6)
C40 0.14(3) 0.23(4) 0.11(2) 0.06(3) 0.01(2) 0.02(3)
Cl3A 0.023(3) 0.096(11) 0.051(4) 0.012(5) 0.002(2) 0.005(4)
Cl6A 0.111(8) 0.071(7) 0.037(5) -0.030(5) 0.018(5) -0.005(7)
Cl 0.040(5) 0.115(16) 0.025(4) 0.013(5) -0.013(3) -0.042(6)

loop_
_atom_type_symbol
_atom_type_description
_atom_type_scat_dispersion_real
_atom_type_scat_dispersion_imag
_atom_type_scat_source
C C 0.0033 0.0016 'International Tables Vol C Tables 4.2.6.8 and 6.1.1.4'
H H 0.0000 0.0000 'International Tables Vol C Tables 4.2.6.8 and 6.1.1.4'
B B 0.0013 0.0007 'International Tables Vol C Tables 4.2.6.8 and 6.1.1.4'
Cl Cl 0.1484 0.1585 'International Tables Vol C Tables 4.2.6.8 and 6.1.1.4'
N N 0.0061 0.0033 'International Tables Vol C Tables 4.2.6.8 and 6.1.1.4'

loop_
_geom_angle_atom_site_label_1
_geom_angle_atom_site_label_2
_geom_angle_atom_site_label_3
_geom_angle
C28 C27 H27 120.5
C26 C27 H27 120.5
C26 C27 C28 119.0(5)
B5 C1 H1 117.5
B1 C1 H1 117.6
B1 C1 B5 63.1(3)
B1 C1 B2 62.5(3)
B1 C1 B4 114.8(4)
B2 C1 H1 117.4
B2 C1 B5 115.1(4)
B2 C1 B4 115.3(4)
B4 C1 H1 117.6
B4 C1 B5 62.5(3)
B3 C1 H1 117.1
B3 C1 B5 115.2(4)
B3 C1 B1 115.2(4)
B3 C1 B2 63.2(3)
B3 C1 B4 63.1(3)
C1 B5 B1 58.0(3)
C1 B5 B10 103.9(4)
C1 B5 B4 58.5(3)
C1 B5 B6 103.2(4)
B10 B5 B1 107.5(4)
B10 B5 B4 59.8(3)
B10 B5 B6 60.0(3)
B4 B5 B1 107.4(4)
B6 B5 B1 59.3(3)
B6 B5 B4 107.4(4)
C26 B5 C1 122.3(4)
C26 B5 B1 117.4(4)
C26 B5 B10 127.3(4)
C26 B5 B4 124.1(4)
C26 B5 B6 123.2(4)
C7 C2 B1 120.3(5)
C7 C2 C3 117.6(5)
C3 C2 B1 122.0(5)
C23 C24 Cl8 119.3(5)
C23 C24 C25 122.2(6)
C25 C24 Cl8 118.4(5)
C1 B1 B5 58.9(3)
C1 B1 B2 58.9(3)
C1 B1 B6 104.3(4)
C1 B1 B7 104.6(4)
C2 B1 C1 120.7(4)
C2 B1 B5 117.8(4)
C2 B1 B2 121.7(5)
C2 B1 B6 124.8(5)
C2 B1 B7 126.9(4)
B2 B1 B5 108.7(4)
B6 B1 B5 59.9(3)
B6 B1 B2 107.9(4)
B7 B1 B5 108.2(4)
B7 B1 B2 59.9(4)
B7 B1 B6 59.9(3)
B5 B10 H10 121.2
B5 B10 B4 60.6(3)
B5 B10 B6 60.3(3)
B5 B10 B11 108.3(4)
B5 B10 B9 108.1(4)
B4 B10 H10 121.7
B4 B10 B6 108.2(4)
B4 B10 B11 107.8(4)
B4 B10 B9 59.5(3)
B6 B10 H10 121.8
B6 B10 B11 59.6(3)
B6 B10 B9 107.6(4)
B11 B10 H10 121.8
B11 B10 B9 60.0(3)
B9 B10 H10 122.0
C1 B2 B1 58.6(3)
C1 B2 B8 103.7(4)
C1 B2 B7 104.3(4)
C1 B2 B3 58.2(3)
B1 B2 B3 107.8(4)
B8 B2 B1 107.5(4)
B8 B2 B7 60.0(4)
B8 B2 B3 60.0(4)
B7 B2 B1 59.8(3)
B7 B2 B3 108.2(4)
C8 B2 C1 123.6(5)
C8 B2 B1 120.4(5)
C8 B2 B8 124.6(5)
C8 B2 B7 123.2(5)
C8 B2 B3 121.6(5)
C1 B4 B5 59.0(3)
C1 B4 B10 104.1(4)
C1 B4 B3 58.2(3)
C1 B4 B9 103.9(4)
B5 B4 B3 108.2(4)
B10 B4 B5 59.6(3)
B10 B4 B3 108.2(4)
C20 B4 C1 124.4(5)
C20 B4 B5 119.5(4)
C20 B4 B10 122.3(4)
C20 B4 B3 122.5(5)
C20 B4 B9 124.2(5)
B9 B4 B5 108.2(4)
B9 B4 B10 60.5(3)
B9 B4 B3 59.8(3)
C24 C23 H23 121.3
C24 C23 C22 117.5(5)
C22 C23 H23 121.3
C7 C6 Cl2 120.4(5)
C7 C6 C5 122.7(6)
C5 C6 Cl2 116.8(5)
C3 C4 Cl1 118.7(4)
C3 C4 C5 122.5(6)
C5 C4 Cl1 118.8(4)
C20 C21 H21 119.8
C20 C21 C22 120.4(5)
C22 C21 H21 119.8
B5 B6 H6 121.3
B1 B6 B5 60.8(3)
B1 B6 B10 108.4(4)
B1 B6 H6 121.5
B10 B6 B5 59.7(3)
B10 B6 H6 121.6
B11 B6 B5 108.2(4)
B11 B6 B1 108.2(4)
B11 B6 B10 60.2(3)
B11 B6 H6 121.6
B11 B6 B7 60.4(4)
B7 B6 B5 109.1(4)
B7 B6 B1 60.0(3)
B7 B6 B10 108.8(4)
B7 B6 H6 121.1
C2 C7 H7 119.7
C6 C7 C2 120.6(6)
C6 C7 H7 119.7
C27 C28 Cl9 118.5(5)
C29 C28 Cl9 118.6(5)
C29 C28 C27 123.0(6)
B10 B11 H11 121.4
B10 B11 B7 108.4(4)
B10 B11 B9 60.2(3)
B6 B11 B10 60.2(3)
B6 B11 H11 121.8
B6 B11 B7 59.9(4)
B6 B11 B9 108.1(4)
B8 B11 B10 108.4(4)
B8 B11 B6 107.8(4)
B8 B11 H11 121.7
B8 B11 B7 59.9(4)
B8 B11 B9 60.2(4)
B7 B11 H11 121.6
B7 B11 B9 108.3(5)
B9 B11 H11 121.5
C24 C25 H25 120.2
C24 C25 C20 119.5(6)
C20 C25 H25 120.2
C2 C3 H3 119.8
C4 C3 C2 120.3(5)
C4 C3 H3 119.8
B2 B8 H8 121.3
B2 B8 B7 60.1(4)
B2 B8 B3 60.7(4)
B2 B8 B9 108.5(4)
B11 B8 B2 108.6(4)
B11 B8 H8 121.4
B11 B8 B7 60.4(4)
B11 B8 B3 108.4(4)
B11 B8 B9 60.3(3)
B7 B8 H8 121.2
B7 B8 B3 108.9(4)
B7 B8 B9 108.7(4)
B3 B8 H8 121.3
B9 B8 H8 121.5
B9 B8 B3 59.8(4)
C6 C5 C4 116.2(5)
C6 C5 H5 121.9
C4 C5 H5 121.9
C14 C15 H15 119.6
C16 C15 H15 119.6
C16 C15 C14 120.8(6)
C21 C20 B4 125.0(5)
C21 C20 C25 118.5(5)
C25 C20 B4 116.5(5)
C27 C26 B5 121.9(5)
C27 C26 C31 119.7(6)
C31 C26 B5 117.4(5)
C15 C14 B3 123.2(5)
C19 C14 C15 117.1(6)
C19 C14 B3 119.6(6)
C13 C12 Cl4 119.3(6)
C11 C12 Cl4 119.1(5)
C11 C12 C13 121.5(6)
C26 C31 H31 120.6
C26 C31 C30 118.9(7)
C30 C31 H31 120.6
B1 B7 B2 60.2(3)
B1 B7 B11 107.7(4)
B1 B7 B8 107.7(4)
B1 B7 H7A 121.7
B2 B7 B11 107.8(4)
B2 B7 H7A 121.5
B6 B7 B1 60.0(3)
B6 B7 B2 108.2(4)
B6 B7 B11 59.7(3)
B6 B7 B8 107.4(4)
B6 B7 H7A 121.8
B11 B7 H7A 122.0
B8 B7 B2 59.9(4)
B8 B7 B11 59.7(4)
B8 B7 H7A 122.1
C12 C13 H13 120.0
C12 C13 C8 120.1(6)
C8 C13 H13 120.0
C13 C8 B2 116.8(5)
C9 C8 B2 125.4(5)
C9 C8 C13 117.8(5)
C23 C22 Cl7 119.0(5)
C23 C22 C21 121.9(6)
C21 C22 Cl7 119.1(5)
C15 C16 Cl5 119.9(6)
C15 C16 C17 122.1(7)
C17 C16 Cl5 118.0(5)
C16 C17 H17 121.9
C18 C17 C16 116.1(6)
C18 C17 H17 121.9
C1 B3 B2 58.6(3)
C1 B3 B4 58.7(3)
C1 B3 B8 103.5(4)
C1 B3 B9 103.9(4)
B4 B3 B2 107.9(4)
B8 B3 B2 59.3(4)
B8 B3 B4 107.1(4)
C14 B3 C1 121.2(5)
C14 B3 B2 118.2(5)
C14 B3 B4 122.4(5)
C14 B3 B8 125.0(5)
C14 B3 B9 127.3(5)
B9 B3 B2 107.6(5)
B9 B3 B4 59.3(3)
B9 B3 B8 60.0(4)
B10 B9 H9 121.9
B4 B9 B10 60.0(3)
B4 B9 B11 108.0(4)
B4 B9 B8 108.5(4)
B4 B9 B3 60.8(3)
B4 B9 H9 121.3
B11 B9 B10 59.8(3)
B11 B9 H9 122.0
B8 B9 B10 107.5(4)
B8 B9 B11 59.5(4)
B8 B9 H9 121.9
B3 B9 B10 108.6(4)
B3 B9 B11 108.1(5)
B3 B9 B8 60.2(4)
B3 B9 H9 121.1
C14 C19 H19 119.8
C14 C19 C18 120.3(7)
C18 C19 H19 119.8
C9 C10 Cl3 120.5(7)
C9 C10 Cl3A 111.9(9)
C11 C10 Cl3 116.6(7)
C11 C10 C9 122.2(8)
C11 C10 Cl3A 122.6(7)
C28 C29 H29 121.9
C28 C29 C30 116.2(6)
C30 C29 H29 121.9
C8 C9 C10 120.5(7)
C8 C9 H9A 119.8
C10 C9 H9A 119.8
C17 C18 Cl6 115.3(7)
C17 C18 C19 123.5(7)
C17 C18 Cl6A 119.5(6)
C19 C18 Cl6 120.1(7)
C19 C18 Cl6A 114.6(8)
C12 C11 H11A 121.1
C10 C11 C12 117.9(7)
C10 C11 H11A 121.1
C31 C30 Cl10 119.6(6)
C31 C30 Cl 112.9(9)
C29 C30 Cl10 116.8(6)
C29 C30 C31 123.1(7)
C29 C30 Cl 118.1(7)
C36 N1 C38 109.9(8)
C36 N1 C34 110.0(9)
C38 N1 C34 107.5(9)
C32 N1 C36 106.3(10)
C32 N1 C38 109.1(12)
C32 N1 C34 114.1(10)
N1 C36 H36A 108.7
N1 C36 H36B 108.7
N1 C36 C37 114.3(9)
H36A C36 H36B 107.6
C37 C36 H36A 108.7
C37 C36 H36B 108.7
C36 C37 H37A 109.5
C36 C37 H37B 109.5
C36 C37 H37C 109.5
H37A C37 H37B 109.5
H37A C37 H37C 109.5
H37B C37 H37C 109.5
N1 C38 H38A 107.7
N1 C38 H38B 107.7
H38A C38 H38B 107.1
C39 C38 N1 118.5(11)
C39 C38 H38A 107.7
C39 C38 H38B 107.7
N1 C34 H34A 108.5
N1 C34 H34B 108.5
H34A C34 H34B 107.5
C35 C34 N1 115.2(9)
C35 C34 H34A 108.5
C35 C34 H34B 108.5
C38 C39 H39A 109.5
C38 C39 H39B 109.5
C38 C39 H39C 109.5
H39A C39 H39B 109.5
H39A C39 H39C 109.5
H39B C39 H39C 109.5
N1 C32 H32A 109.3
N1 C32 H32B 109.3
N1 C32 C33 111.8(13)
H32A C32 H32B 107.9
C33 C32 H32A 109.3
C33 C32 H32B 109.3
C32 C33 H33A 109.5
C32 C33 H33B 109.5
C32 C33 H33C 109.5
H33A C33 H33B 109.5
H33A C33 H33C 109.5
H33B C33 H33C 109.5
C34 C35 H35A 109.5
C34 C35 H35B 109.5
C34 C35 H35C 109.5
H35A C35 H35B 109.5
H35A C35 H35C 109.5
H35B C35 H35C 109.5
Cl11 C40 H40A 110.1
Cl11 C40 H40B 110.1
Cl12 C40 Cl11 108(2)
Cl12 C40 H40A 110.1
Cl12 C40 H40B 110.1
H40A C40 H40B 108.4

loop_
_geom_bond_atom_site_label_1
_geom_bond_atom_site_label_2
_geom_bond_distance
Cl7 C22 1.741(6)
Cl1 C4 1.743(6)
Cl8 C24 1.743(6)
Cl2 C6 1.747(6)
Cl9 C28 1.744(6)
Cl4 C12 1.736(7)
Cl5 C16 1.737(8)
Cl10 C30 1.775(8)
Cl3 C10 1.732(9)
Cl6 C18 1.736(8)
C27 H27 0.9500
C27 C28 1.383(8)
C27 C26 1.373(8)
C1 H1 1.1200
C1 B5 1.734(7)
C1 B1 1.718(8)
C1 B2 1.723(8)
C1 B4 1.726(7)
C1 B3 1.715(7)
B5 B1 1.805(8)
B5 B10 1.778(8)
B5 B4 1.795(8)
B5 B6 1.788(8)
B5 C26 1.610(9)
C2 B1 1.585(8)
C2 C7 1.382(8)
C2 C3 1.401(8)
C24 C23 1.375(9)
C24 C25 1.393(8)
B1 B2 1.785(8)
B1 B6 1.779(9)
B1 B7 1.778(8)
B10 H10 1.1200
B10 B4 1.782(9)
B10 B6 1.783(8)
B10 B11 1.784(8)
B10 B9 1.791(8)
B2 B8 1.776(9)
B2 B7 1.780(9)
B2 C8 1.583(8)
B2 B3 1.802(9)
B4 C20 1.589(8)
B4 B3 1.800(8)
B4 B9 1.773(8)
C23 H23 0.9500
C23 C22 1.378(9)
C6 C7 1.377(9)
C6 C5 1.378(9)
C4 C3 1.374(8)
C4 C5 1.386(9)
C21 H21 0.9500
C21 C20 1.379(8)
C21 C22 1.395(8)
B6 H6 1.1200
B6 B11 1.774(8)
B6 B7 1.777(9)
C7 H7 0.9500
C28 C29 1.365(10)
B11 H11 1.1200
B11 B8 1.773(9)
B11 B7 1.786(9)
B11 B9 1.788(9)
C25 H25 0.9500
C25 C20 1.406(8)
C3 H3 0.9500
B8 H8 1.1200
B8 B7 1.778(9)
B8 B3 1.790(9)
B8 B9 1.787(9)
C5 H5 0.9500
C15 H15 0.9500
C15 C14 1.404(9)
C15 C16 1.367(10)
C26 C31 1.378(9)
C14 B3 1.572(9)
C14 C19 1.375(9)
C12 C13 1.381(9)
C12 C11 1.370(12)
C31 H31 0.9500
C31 C30 1.379(10)
B7 H7A 1.1200
C13 H13 0.9500
C13 C8 1.403(8)
C8 C9 1.372(10)
C16 C17 1.388(10)
C17 H17 0.9500
C17 C18 1.357(12)
B3 B9 1.783(9)
B9 H9 1.1200
C19 H19 0.9500
C19 C18 1.380(11)
C10 C9 1.382(11)
C10 C11 1.358(13)
C10 Cl3A 1.944(15)
C29 H29 0.9500
C29 C30 1.369(11)
C9 H9A 0.9500
C18 Cl6A 1.848(13)
C11 H11A 0.9500
C30 Cl 1.864(13)
N1 C36 1.477(13)
N1 C38 1.518(14)
N1 C34 1.568(15)
N1 C32 1.367(17)
C36 H36A 0.9900
C36 H36B 0.9900
C36 C37 1.486(16)
C37 H37A 0.9800
C37 H37B 0.9800
C37 H37C 0.9800
C38 H38A 0.9900
C38 H38B 0.9900
C38 C39 1.51(2)
C34 H34A 0.9900
C34 H34B 0.9900
C34 C35 1.486(15)
C39 H39A 0.9800
C39 H39B 0.9800
C39 H39C 0.9800
C32 H32A 0.9900
C32 H32B 0.9900
C32 C33 1.72(2)
C33 H33A 0.9800
C33 H33B 0.9800
C33 H33C 0.9800
C35 H35A 0.9800
C35 H35B 0.9800
C35 H35C 0.9800
Cl11 C40 1.83(4)
Cl12 C40 1.75(4)
C40 H40A 0.9900
C40 H40B 0.9900
